data_4133038
loop_
_publ_author_name
'Ahuja, Sapna'
'Raghunathan, Ramya'
'Kumarasamy, Elango'
'Jockusch, Steffen'
'Sivaguru, Jayaraman'

_publ_section_title
;
 Realizing the Photoene Reaction with Alkenes under Visible Light
 Irradiation and Bypassing the Favored [2 + 2]-Photocycloaddition.
;
_journal_issue 41
_journal_name_full 'Journal of the American Chemical Society'
_journal_page_first 13185
_journal_page_last 13189
_journal_paper_doi 10.1021/jacs.8b08100
_journal_volume 140
_journal_year 2018
_chemical_absolute_configuration ad
_chemical_formula_moiety 'C21 H29 N O2'
_chemical_formula_sum 'C21 H29 N O2'
_chemical_formula_weight 327.45
_space_group_crystal_system orthorhombic
_space_group_IT_number 19
_space_group_name_Hall 'P 2ac 2ab'
_space_group_name_H-M_alt 'P 21 21 21'
_atom_sites_solution_hydrogens geom
_atom_sites_solution_primary direct
_atom_sites_solution_secondary difmap
_audit_creation_date 2012-08-21
_audit_creation_method
;
  Olex2 1.2
  (compiled 2012.05.09 svn.r2324, GUI svn.r4230)
;
_cell_angle_alpha 90.00
_cell_angle_beta 90.00
_cell_angle_gamma 90.00
_cell_formula_units_Z 4
_cell_length_a 7.89140(10)
_cell_length_b 14.9048(3)
_cell_length_c 16.1601(3)
_cell_measurement_reflns_used 6393
_cell_measurement_temperature 100(2)
_cell_measurement_theta_max 66.47
_cell_measurement_theta_min 4.03
_cell_volume 1900.75(6)
_computing_data_reduction 'SAINT v7.68A (Bruker, 2009)'
_computing_molecular_graphics
;
O. V. Dolomanov, L. J. Bourhis, R. J. Gildea, J. A. K. Howard and H. Puschmann,
OLEX2: a complete structure solution, refinement and analysis program.
J. Appl. Cryst. (2009). 42, 339-341.
;
_computing_publication_material
;
O. V. Dolomanov, L. J. Bourhis, R. J. Gildea, J. A. K. Howard and H. Puschmann,
OLEX2: a complete structure solution, refinement and analysis program.
J. Appl. Cryst. (2009). 42, 339-341.
;
_computing_structure_refinement
;
XL, G.M. Sheldrick, Acta Cryst.
(2008). A64, 112-122
;
_computing_structure_solution 'SHELXS-97 (Sheldrick, 2008)'
_diffrn_ambient_temperature 100(2)
_diffrn_measured_fraction_theta_full 0.997
_diffrn_measured_fraction_theta_max 0.997
_diffrn_measurement_device_type 'Bruker APEX-II CCD'
_diffrn_measurement_method '\f and \w scans'
_diffrn_radiation_monochromator graphite
_diffrn_radiation_type 'Cu K\a'
_diffrn_radiation_wavelength 1.54178
_diffrn_reflns_av_R_equivalents 0.0290
_diffrn_reflns_av_unetI/netI 0.0217
_diffrn_reflns_limit_h_max 9
_diffrn_reflns_limit_h_min -9
_diffrn_reflns_limit_k_max 17
_diffrn_reflns_limit_k_min -17
_diffrn_reflns_limit_l_max 19
_diffrn_reflns_limit_l_min -19
_diffrn_reflns_number 15495
_diffrn_reflns_theta_full 66.64
_diffrn_reflns_theta_max 66.64
_diffrn_reflns_theta_min 4.03
_diffrn_source 'fine-focus sealed tube'
_diffrn_standards_number 0
_exptl_absorpt_coefficient_mu 0.566
_exptl_absorpt_correction_T_max 0.7528
_exptl_absorpt_correction_T_min 0.6985
_exptl_absorpt_correction_type multi-scan
_exptl_absorpt_process_details
;
SADABS-2008/1 (Bruker,2008) was used for absorption correction.
wR2(int) was 0.0525 before and 0.0441 after correction.
The Ratio of minimum to maximum transmission is 0.9279.
The \l/2 correction factor is 0.0015.
;
_exptl_crystal_colour colourless
_exptl_crystal_colour_lustre clear
_exptl_crystal_colour_primary colourless
_exptl_crystal_density_diffrn 1.144
_exptl_crystal_density_method 'not measured'
_exptl_crystal_description plate
_exptl_crystal_F_000 712
_exptl_crystal_size_max 0.22
_exptl_crystal_size_mid 0.145
_exptl_crystal_size_min 0.046
_refine_diff_density_max 0.167
_refine_diff_density_min -0.178
_refine_diff_density_rms 0.031
_refine_ls_abs_structure_details 'Flack H D (1983), Acta Cryst. A39, 876-881'
_refine_ls_abs_structure_Flack 0.05(19)
_refine_ls_extinction_method none
_refine_ls_goodness_of_fit_ref 1.054
_refine_ls_hydrogen_treatment constr
_refine_ls_matrix_type full
_refine_ls_number_parameters 223
_refine_ls_number_reflns 3345
_refine_ls_number_restraints 0
_refine_ls_restrained_S_all 1.054
_refine_ls_R_factor_all 0.0331
_refine_ls_R_factor_gt 0.0301
_refine_ls_shift/su_max 0.002
_refine_ls_shift/su_mean 0.000
_refine_ls_structure_factor_coef Fsqd
_refine_ls_weighting_details 'calc w=1/[\s^2^(Fo^2^)+(0.0391P)^2^+0.3359P] where P=(Fo^2^+2Fc^2^)/3'
_refine_ls_weighting_scheme calc
_refine_ls_wR_factor_gt 0.0729
_refine_ls_wR_factor_ref 0.0749
_reflns_number_gt 3153
_reflns_number_total 3345
_reflns_threshold_expression >2sigma(I)
_cod_data_source_file ja8b08100_si_002.cif
_cod_data_source_block 4b_M,R,S
_cod_database_code 4133038

loop_
_space_group_symop_id
_space_group_symop_operation_xyz
1 'x, y, z'
2 'x+1/2, -y+1/2, -z'
3 '-x, y+1/2, -z+1/2'
4 '-x+1/2, -y, z+1/2'

loop_
_atom_site_label
_atom_site_type_symbol
_atom_site_fract_x
_atom_site_fract_y
_atom_site_fract_z
_atom_site_U_iso_or_equiv
_atom_site_adp_type
_atom_site_occupancy
_atom_site_symmetry_multiplicity
_atom_site_calc_flag
_atom_site_refinement_flags
O1 O 0.38459(12) 0.25389(6) 0.41499(6) 0.0241(2) Uani 1 1 d .
O2 O 0.09924(13) 0.47210(7) 0.27391(6) 0.0255(2) Uani 1 1 d .
N1 N 0.25662(13) 0.35502(7) 0.32734(7) 0.0173(2) Uani 1 1 d .
C1 C 0.4968(2) 0.51845(11) 0.56411(10) 0.0317(4) Uani 1 1 d .
H1A H 0.4423 0.5722 0.5414 0.048 Uiso 1 1 calc R
H1B H 0.6196 0.5225 0.5560 0.048 Uiso 1 1 calc R
H1C H 0.4719 0.5140 0.6234 0.048 Uiso 1 1 calc R
C3 C 0.42900(17) 0.43528(10) 0.51968(9) 0.0242(3) Uani 1 1 d .
H3A H 0.4659 0.4370 0.4611 0.029 Uiso 1 1 calc R
H3B H 0.4791 0.3811 0.5454 0.029 Uiso 1 1 calc R
C4 C 0.23622(17) 0.42764(9) 0.52261(8) 0.0197(3) Uani 1 1 d .
C5 C 0.15938(17) 0.35186(9) 0.46487(8) 0.0176(3) Uani 1 1 d .
H5 H 0.0874 0.3069 0.4945 0.021 Uiso 1 1 calc R
C6 C 0.28019(17) 0.31203(9) 0.40374(8) 0.0179(3) Uani 1 1 d .
C7 C 0.37433(17) 0.34695(9) 0.25887(8) 0.0175(3) Uani 1 1 d .
C8 C 0.35188(18) 0.28785(9) 0.19234(8) 0.0194(3) Uani 1 1 d .
C9 C 0.20393(17) 0.22089(10) 0.18407(9) 0.0216(3) Uani 1 1 d .
C10 C 0.2296(2) 0.14370(10) 0.24563(10) 0.0296(3) Uani 1 1 d .
H10A H 0.2290 0.1674 0.3022 0.044 Uiso 1 1 calc R
H10B H 0.3385 0.1144 0.2347 0.044 Uiso 1 1 calc R
H10C H 0.1378 0.1000 0.2393 0.044 Uiso 1 1 calc R
C11 C 0.1963(2) 0.18098(12) 0.09633(10) 0.0380(4) Uani 1 1 d .
H11A H 0.0965 0.1422 0.0915 0.057 Uiso 1 1 calc R
H11B H 0.2989 0.1457 0.0859 0.057 Uiso 1 1 calc R
H11C H 0.1887 0.2296 0.0557 0.057 Uiso 1 1 calc R
C12 C 0.14064(19) 0.49900(9) 0.47010(9) 0.0222(3) Uani 1 1 d .
H12A H 0.2169 0.5389 0.4383 0.027 Uiso 1 1 calc R
H12B H 0.0573 0.5344 0.5023 0.027 Uiso 1 1 calc R
C13 C 0.05867(16) 0.42348(9) 0.41673(8) 0.0189(3) Uani 1 1 d .
C14 C 0.13391(16) 0.42284(9) 0.33093(8) 0.0187(3) Uani 1 1 d .
C15 C -0.13367(17) 0.41817(11) 0.41571(9) 0.0261(3) Uani 1 1 d .
H15A H -0.1796 0.4706 0.3867 0.039 Uiso 1 1 calc R
H15B H -0.1763 0.4172 0.4727 0.039 Uiso 1 1 calc R
H15C H -0.1691 0.3633 0.3871 0.039 Uiso 1 1 calc R
C16 C 0.16438(18) 0.42214(10) 0.61005(8) 0.0220(3) Uani 1 1 d .
H16A H 0.1871 0.4796 0.6386 0.026 Uiso 1 1 calc R
H16B H 0.0399 0.4150 0.6063 0.026 Uiso 1 1 calc R
C17 C 0.23502(19) 0.34613(10) 0.66257(9) 0.0288(3) Uani 1 1 d .
H17A H 0.2212 0.2891 0.6331 0.043 Uiso 1 1 calc R
H17B H 0.1737 0.3435 0.7153 0.043 Uiso 1 1 calc R
H17C H 0.3556 0.3568 0.6732 0.043 Uiso 1 1 calc R
C18 C 0.51455(18) 0.40305(9) 0.26428(8) 0.0206(3) Uani 1 1 d .
H18 H 0.5246 0.4426 0.3101 0.025 Uiso 1 1 calc R
C19 C 0.63958(18) 0.40255(9) 0.20453(8) 0.0227(3) Uani 1 1 d .
H19 H 0.7359 0.4405 0.2090 0.027 Uiso 1 1 calc R
C1A C 0.62024(18) 0.34512(10) 0.13788(9) 0.0238(3) Uani 1 1 d .
H1AA H 0.7041 0.3435 0.0957 0.029 Uiso 1 1 calc R
C20 C 0.48000(18) 0.29030(10) 0.13238(9) 0.0228(3) Uani 1 1 d .
H20 H 0.4697 0.2522 0.0855 0.027 Uiso 1 1 calc R
C21 C 0.03046(18) 0.26522(10) 0.19842(10) 0.0267(3) Uani 1 1 d .
H21A H -0.0596 0.2241 0.1810 0.040 Uiso 1 1 calc R
H21B H 0.0233 0.3207 0.1661 0.040 Uiso 1 1 calc R
H21C H 0.0171 0.2792 0.2573 0.040 Uiso 1 1 calc R

loop_
_atom_site_aniso_label
_atom_site_aniso_U_11
_atom_site_aniso_U_22
_atom_site_aniso_U_33
_atom_site_aniso_U_23
_atom_site_aniso_U_13
_atom_site_aniso_U_12
O1 0.0291(5) 0.0224(5) 0.0207(5) 0.0005(4) -0.0012(4) 0.0079(5)
O2 0.0307(5) 0.0263(5) 0.0196(5) 0.0043(4) -0.0013(4) 0.0074(5)
N1 0.0187(5) 0.0168(6) 0.0163(6) -0.0006(5) -0.0005(5) 0.0001(5)
C1 0.0306(8) 0.0379(9) 0.0266(8) -0.0082(7) -0.0007(6) -0.0104(7)
C3 0.0237(7) 0.0283(8) 0.0205(7) -0.0041(6) 0.0015(6) -0.0038(6)
C4 0.0220(7) 0.0191(7) 0.0178(7) -0.0026(6) -0.0004(5) 0.0009(6)
C5 0.0192(6) 0.0178(6) 0.0157(6) 0.0004(5) -0.0005(6) -0.0006(6)
C6 0.0198(6) 0.0161(6) 0.0177(7) -0.0018(5) -0.0031(6) -0.0026(6)
C7 0.0196(6) 0.0171(6) 0.0157(7) 0.0021(5) -0.0002(5) 0.0029(6)
C8 0.0214(6) 0.0193(7) 0.0175(7) 0.0015(5) -0.0013(5) 0.0022(6)
C9 0.0234(7) 0.0207(7) 0.0207(7) -0.0021(6) -0.0006(6) -0.0034(6)
C10 0.0299(7) 0.0205(7) 0.0384(9) 0.0013(7) -0.0040(7) -0.0042(7)
C11 0.0381(9) 0.0462(10) 0.0297(8) -0.0130(8) 0.0032(7) -0.0169(8)
C12 0.0291(7) 0.0181(7) 0.0195(7) -0.0014(5) -0.0011(6) 0.0002(6)
C13 0.0199(7) 0.0193(7) 0.0174(7) -0.0002(6) -0.0007(5) 0.0005(6)
C14 0.0191(6) 0.0176(6) 0.0193(7) -0.0018(6) -0.0035(5) -0.0002(6)
C15 0.0186(7) 0.0313(8) 0.0285(8) -0.0008(7) 0.0006(6) 0.0033(6)
C16 0.0228(7) 0.0259(7) 0.0173(7) -0.0030(6) -0.0005(5) 0.0009(6)
C17 0.0313(8) 0.0325(8) 0.0227(8) 0.0051(7) -0.0024(6) 0.0005(7)
C18 0.0231(7) 0.0196(7) 0.0189(7) -0.0014(5) -0.0030(6) 0.0004(6)
C19 0.0207(7) 0.0236(7) 0.0238(7) 0.0019(6) -0.0001(6) -0.0048(6)
C1A 0.0220(7) 0.0299(8) 0.0196(7) 0.0018(6) 0.0052(6) 0.0015(6)
C20 0.0272(7) 0.0231(8) 0.0181(7) -0.0033(6) 0.0001(6) 0.0006(6)
C21 0.0216(7) 0.0233(8) 0.0352(8) 0.0029(7) -0.0036(6) -0.0043(6)

loop_
_atom_type_symbol
_atom_type_description
_atom_type_scat_dispersion_real
_atom_type_scat_dispersion_imag
_atom_type_scat_source
C C 0.0181 0.0091 'International Tables Vol C Tables 4.2.6.8 and 6.1.1.4'
H H 0.0000 0.0000 'International Tables Vol C Tables 4.2.6.8 and 6.1.1.4'
N N 0.0311 0.0180 'International Tables Vol C Tables 4.2.6.8 and 6.1.1.4'
O O 0.0492 0.0322 'International Tables Vol C Tables 4.2.6.8 and 6.1.1.4'

loop_
_geom_angle_atom_site_label_1
_geom_angle_atom_site_label_2
_geom_angle_atom_site_label_3
_geom_angle
C6 N1 C7 123.28(11)
C14 N1 C6 112.62(11)
C14 N1 C7 122.30(11)
H1A C1 H1B 109.5
H1A C1 H1C 109.5
H1B C1 H1C 109.5
C3 C1 H1A 109.5
C3 C1 H1B 109.5
C3 C1 H1C 109.5
C1 C3 H3A 108.9
C1 C3 H3B 108.9
H3A C3 H3B 107.7
C4 C3 C1 113.23(13)
C4 C3 H3A 108.9
C4 C3 H3B 108.9
C3 C4 C5 114.58(11)
C3 C4 C12 114.54(12)
C12 C4 C5 88.89(10)
C16 C4 C3 113.79(11)
C16 C4 C5 111.40(11)
C16 C4 C12 111.23(11)
C4 C5 H5 114.4
C6 C5 C4 115.32(11)
C6 C5 H5 114.4
C6 C5 C13 105.67(11)
C13 C5 C4 90.04(10)
C13 C5 H5 114.4
O1 C6 N1 123.35(12)
O1 C6 C5 128.25(13)
N1 C6 C5 108.38(11)
C8 C7 N1 123.83(12)
C18 C7 N1 114.35(11)
C18 C7 C8 121.82(12)
C7 C8 C9 124.70(12)
C20 C8 C7 115.03(13)
C20 C8 C9 120.23(12)
C10 C9 C8 109.21(11)
C10 C9 C11 108.22(12)
C10 C9 C21 110.01(12)
C11 C9 C8 111.07(12)
C21 C9 C8 112.52(11)
C21 C9 C11 105.69(12)
C9 C10 H10A 109.5
C9 C10 H10B 109.5
C9 C10 H10C 109.5
H10A C10 H10B 109.5
H10A C10 H10C 109.5
H10B C10 H10C 109.5
C9 C11 H11A 109.5
C9 C11 H11B 109.5
C9 C11 H11C 109.5
H11A C11 H11B 109.5
H11A C11 H11C 109.5
H11B C11 H11C 109.5
C4 C12 H12A 113.5
C4 C12 H12B 113.5
C4 C12 C13 90.54(10)
H12A C12 H12B 110.8
C13 C12 H12A 113.5
C13 C12 H12B 113.5
C5 C13 C12 90.40(10)
C14 C13 C5 104.87(11)
C14 C13 C12 110.48(11)
C14 C13 C15 112.50(11)
C15 C13 C5 118.96(12)
C15 C13 C12 117.26(12)
O2 C14 N1 124.26(12)
O2 C14 C13 127.40(13)
N1 C14 C13 108.34(11)
C13 C15 H15A 109.5
C13 C15 H15B 109.5
C13 C15 H15C 109.5
H15A C15 H15B 109.5
H15A C15 H15C 109.5
H15B C15 H15C 109.5
C4 C16 H16A 108.5
C4 C16 H16B 108.5
H16A C16 H16B 107.5
C17 C16 C4 114.89(12)
C17 C16 H16A 108.5
C17 C16 H16B 108.5
C16 C17 H17A 109.5
C16 C17 H17B 109.5
C16 C17 H17C 109.5
H17A C17 H17B 109.5
H17A C17 H17C 109.5
H17B C17 H17C 109.5
C7 C18 H18 119.3
C19 C18 C7 121.46(12)
C19 C18 H18 119.3
C18 C19 H19 121.0
C18 C19 C1A 117.95(13)
C1A C19 H19 121.0
C19 C1A H1AA 119.8
C20 C1A C19 120.34(13)
C20 C1A H1AA 119.8
C8 C20 H20 118.3
C1A C20 C8 123.39(13)
C1A C20 H20 118.3
C9 C21 H21A 109.5
C9 C21 H21B 109.5
C9 C21 H21C 109.5
H21A C21 H21B 109.5
H21A C21 H21C 109.5
H21B C21 H21C 109.5

loop_
_geom_bond_atom_site_label_1
_geom_bond_atom_site_label_2
_geom_bond_distance
O1 C6 1.2095(16)
O2 C14 1.2095(17)
N1 C6 1.4033(17)
N1 C7 1.4498(17)
N1 C14 1.4009(17)
C1 H1A 0.9800
C1 H1B 0.9800
C1 H1C 0.9800
C1 C3 1.529(2)
C3 H3A 0.9900
C3 H3B 0.9900
C3 C4 1.5263(19)
C4 C5 1.5857(18)
C4 C12 1.5557(19)
C4 C16 1.5247(18)
C5 H5 1.0000
C5 C6 1.4957(19)
C5 C13 1.5415(19)
C7 C8 1.4012(19)
C7 C18 1.3896(19)
C8 C9 1.5418(19)
C8 C20 1.4009(19)
C9 C10 1.534(2)
C9 C11 1.539(2)
C9 C21 1.5376(19)
C10 H10A 0.9800
C10 H10B 0.9800
C10 H10C 0.9800
C11 H11A 0.9800
C11 H11B 0.9800
C11 H11C 0.9800
C12 H12A 0.9900
C12 H12B 0.9900
C12 C13 1.5585(19)
C13 C14 1.5085(19)
C13 C15 1.5200(18)
C15 H15A 0.9800
C15 H15B 0.9800
C15 H15C 0.9800
C16 H16A 0.9900
C16 H16B 0.9900
C16 C17 1.521(2)
C17 H17A 0.9800
C17 H17B 0.9800
C17 H17C 0.9800
C18 H18 0.9500
C18 C19 1.381(2)
C19 H19 0.9500
C19 C1A 1.384(2)
C1A H1AA 0.9500
C1A C20 1.379(2)
C20 H20 0.9500
C21 H21A 0.9800
C21 H21B 0.9800
C21 H21C 0.9800
